data_7229580
loop_
_publ_author_name
'Lodochnikova, Olga'
'Kosolapova, Liliya'
'Saifina, Alina'
'Gubaidullin, Aidar Timergalievich'
'Fayzullin, Robert R.'
'Ayrat, Khamatgalimov'
'Litvinov, Igor'
'Kurbangalieva, Almira'

_publ_section_title
;
 Structural aspects of partial solid solution formation: Two crystalline
 modifications of chiral derivative of 1,5-dihydro-2H-pyrrol-2-one under
 consideration
;
_journal_name_full CrystEngComm
_journal_paper_doi 10.1039/C7CE01717K
_journal_year 2017
_chemical_formula_moiety 'C19 H18 Cl N O2 S'
_chemical_formula_sum 'C19 H18 Cl N O2 S'
_chemical_formula_weight 359.85
_chemical_melting_point 423
_chemical_name_systematic
rac-3-chloro-5-hydroxy-1-(4-methylbenzyl)-4-[(4-methylphenyl)sulfanyl]-1,5-dihydro-2H-pyrrol-2-one
_space_group_crystal_system monoclinic
_space_group_IT_number 4
_space_group_name_Hall 'P 2yb'
_space_group_name_H-M_alt 'P 1 21 1'
_symmetry_space_group_name_Hall 'P 2yb'
_symmetry_space_group_name_H-M 'P 1 21 1'
_atom_sites_solution_hydrogens geom
_audit_creation_method SHELXL-2017/1
_audit_update_record
;
2017-09-20 deposited with the CCDC.
2017-11-15 downloaded from the CCDC.
;
_cell_angle_alpha 90
_cell_angle_beta 107.1550(10)
_cell_angle_gamma 90
_cell_formula_units_Z 8
_cell_length_a 8.3442(8)
_cell_length_b 35.108(3)
_cell_length_c 12.7373(12)
_cell_measurement_reflns_used 5126
_cell_measurement_temperature 150(2)
_cell_measurement_theta_max 24.86
_cell_measurement_theta_min 2.32
_cell_volume 3565.4(6)
_computing_cell_refinement 'APEX2 v2014.11-0 (Bruker AXS)'
_computing_data_collection 'APEX2 v2014.11-0 (Bruker AXS)'
_computing_data_reduction 'APEX2 v2014.11-0 (Bruker AXS)'
_computing_molecular_graphics
;
WinGX (Farrugia, 2012); ORTEP-3 (Farrugia, 2012); PLATON (Spek, 2009)
;
_computing_publication_material 'enCIFer (Allen, 2004)'
_computing_structure_refinement 'SHELXL-2017/1 (Sheldrick, 2015)'
_computing_structure_solution 'SHELXT-2014/5 (Sheldrick, 2015)'
_diffrn_ambient_temperature 150(2)
_diffrn_measured_fraction_theta_full 1.000
_diffrn_measured_fraction_theta_max 0.985
_diffrn_measurement_device_type 'Bruker APEX-II CCD'
_diffrn_measurement_method '\w scans'
_diffrn_radiation_probe x-ray
_diffrn_radiation_type MoK\a
_diffrn_radiation_wavelength 0.71073
_diffrn_reflns_av_R_equivalents 0.0438
_diffrn_reflns_av_unetI/netI 0.0839
_diffrn_reflns_Laue_measured_fraction_full 1.000
_diffrn_reflns_Laue_measured_fraction_max 0.985
_diffrn_reflns_limit_h_max 11
_diffrn_reflns_limit_h_min -11
_diffrn_reflns_limit_k_max 47
_diffrn_reflns_limit_k_min -47
_diffrn_reflns_limit_l_max 16
_diffrn_reflns_limit_l_min -17
_diffrn_reflns_number 33856
_diffrn_reflns_point_group_measured_fraction_full 1.000
_diffrn_reflns_point_group_measured_fraction_max 0.985
_diffrn_reflns_theta_full 25.242
_diffrn_reflns_theta_max 28.800
_diffrn_reflns_theta_min 1.771
_diffrn_source 'sealed tube'
_exptl_absorpt_coefficient_mu 0.342
_exptl_absorpt_correction_T_max 0.7459
_exptl_absorpt_correction_T_min 0.6961
_exptl_absorpt_correction_type multi-scan
_exptl_absorpt_process_details SADABS-2014/5
_exptl_crystal_colour colorless
_exptl_crystal_density_diffrn 1.341
_exptl_crystal_description prism
_exptl_crystal_F_000 1504
_exptl_crystal_recrystallization_method 'crystallized from hot benzene solution'
_exptl_crystal_size_max 0.381
_exptl_crystal_size_mid 0.329
_exptl_crystal_size_min 0.280
_refine_diff_density_max 0.552
_refine_diff_density_min -0.379
_refine_diff_density_rms 0.054
_refine_ls_abs_structure_details
;
Refined as an inversion twin.

Refinement of F^2^ against ALL reflections. The weighted R-factor wR and
goodness of fit S are based on F^2^, conventional R-factors R are based
on F, with F set to zero for negative F^2^. The threshold expression of
F^2^ > 2sigma(F^2^) is used only for calculating R-factors(gt) etc. and is
not relevant to the choice of reflections for refinement. R-factors based
on F^2^ are statistically about twice as large as those based on F, and R-
factors based on ALL data will be even larger.
;
_refine_ls_abs_structure_Flack 0.48(7)
_refine_ls_extinction_method none
_refine_ls_goodness_of_fit_ref 1.018
_refine_ls_hydrogen_treatment constr
_refine_ls_matrix_type full
_refine_ls_number_parameters 1019
_refine_ls_number_reflns 17821
_refine_ls_number_restraints 514
_refine_ls_restrained_S_all 1.007
_refine_ls_R_factor_all 0.0991
_refine_ls_R_factor_gt 0.0543
_refine_ls_shift/su_max 0.001
_refine_ls_shift/su_mean 0.000
_refine_ls_structure_factor_coef Fsqd
_refine_ls_weighting_details 'w=1/[\s^2^(Fo^2^)+(0.0371P)^2^+0.1056P] where P=(Fo^2^+2Fc^2^)/3'
_refine_ls_weighting_scheme calc
_refine_ls_wR_factor_gt 0.0936
_refine_ls_wR_factor_ref 0.1114
_reflns_Friedel_coverage 0.970
_reflns_Friedel_fraction_full 1.000
_reflns_Friedel_fraction_max 0.986
_reflns_number_gt 11547
_reflns_number_total 17821
_reflns_threshold_expression 'I > 2\s(I)'
_cod_data_source_file c7ce01717k1.cif
_cod_data_source_block ch136
_cod_database_code 7229580
_shelx_shelxl_version_number 2017/1
_shelx_space_group_comment
;
The symmetry employed for this shelxl refinement is uniquely defined
by the following loop, which should always be used as a source of
symmetry information in preference to the above space-group names.
They are only intended as comments.
;
_shelx_estimated_absorpt_t_min 0.881
_shelx_estimated_absorpt_t_max 0.910

loop_
_space_group_symop_operation_xyz
'x, y, z'
'-x, y+1/2, -z'

loop_
_atom_site_label
_atom_site_type_symbol
_atom_site_fract_x
_atom_site_fract_y
_atom_site_fract_z
_atom_site_U_iso_or_equiv
_atom_site_adp_type
_atom_site_occupancy
_atom_site_site_symmetry_order
_atom_site_calc_flag
_atom_site_refinement_flags_posn
_atom_site_refinement_flags_adp
_atom_site_refinement_flags_occupancy
_atom_site_disorder_assembly
_atom_site_disorder_group
Cl1A Cl 0.61571(19) 0.61905(4) -0.11054(10) 0.0432(4) Uani 1 1 d . . . . .
S1A S 0.6376(2) 0.63983(4) 0.15129(11) 0.0428(4) Uani 1 1 d . . . . .
O2A O 0.7324(5) 0.53375(12) -0.0973(3) 0.0396(10) Uani 1 1 d . . . . .
O5A O 0.8765(4) 0.56554(12) 0.2513(3) 0.0385(10) Uani 1 1 d . . . . .
H5A H 0.871013 0.554523 0.308692 0.058 Uiso 1 1 calc R U . . .
C2A C 0.7203(6) 0.54895(16) -0.0132(4) 0.0297(12) Uani 1 1 d . . . . .
C3A C 0.6681(6) 0.58831(15) -0.0016(4) 0.0275(12) Uani 1 1 d . . . . .
C4A C 0.6717(6) 0.59575(16) 0.1016(4) 0.0303(12) Uani 1 1 d . . . . .
C5A C 0.7285(6) 0.56007(15) 0.1687(4) 0.0277(11) Uani 1 1 d . . . . .
H5A0 H 0.638899 0.551024 0.200312 0.033 Uiso 1 1 calc R U . . .
N1A N 0.7494(5) 0.53307(13) 0.0865(3) 0.0307(10) Uani 1 1 d . . . . .
C6A C 0.8213(7) 0.49540(16) 0.1152(4) 0.0376(13) Uani 1 1 d . . . . .
H6A1 H 0.909726 0.497049 0.186715 0.045 Uiso 1 1 calc R U . . .
H6A2 H 0.875755 0.487462 0.059425 0.045 Uiso 1 1 calc R U . . .
C7A C 0.6979(6) 0.46517(15) 0.1232(4) 0.0297(12) Uani 1 1 d . . . . .
C8A C 0.6723(7) 0.45653(16) 0.2235(4) 0.0362(13) Uani 1 1 d . . . . .
H8A H 0.732183 0.469965 0.287857 0.043 Uiso 1 1 calc R U . . .
C9A C 0.5587(7) 0.42814(18) 0.2296(5) 0.0437(15) Uani 1 1 d . . . . .
H9A H 0.541570 0.422598 0.298552 0.052 Uiso 1 1 calc R U . . .
C10A C 0.4710(7) 0.40804(19) 0.1386(5) 0.0426(15) Uani 1 1 d . . . . .
C11A C 0.4943(7) 0.41741(17) 0.0385(5) 0.0425(15) Uani 1 1 d . . . . .
H11A H 0.433462 0.404139 -0.025952 0.051 Uiso 1 1 calc R U . . .
C12A C 0.6055(7) 0.44596(17) 0.0313(4) 0.0375(14) Uani 1 1 d . . . . .
H12A H 0.617877 0.452349 -0.038400 0.045 Uiso 1 1 calc R U . . .
C13A C 0.3534(9) 0.3760(2) 0.1469(6) 0.070(2) Uani 1 1 d . . . . .
H3A1 H 0.396098 0.351810 0.127358 0.105 Uiso 1 1 calc R U . . .
H3A2 H 0.241562 0.380896 0.096426 0.105 Uiso 1 1 calc R U . . .
H3A3 H 0.346634 0.374481 0.222310 0.105 Uiso 1 1 calc R U . . .
C14A C 0.6067(7) 0.63100(15) 0.2813(4) 0.0316(12) Uani 1 1 d . . . . .
C15A C 0.4444(7) 0.62932(16) 0.2893(4) 0.0376(14) Uani 1 1 d . . . . .
H15A H 0.351505 0.629510 0.224696 0.045 Uiso 1 1 calc R U . . .
C16A C 0.4185(7) 0.62739(17) 0.3903(4) 0.0395(14) Uani 1 1 d . . . . .
H16A H 0.306876 0.625509 0.394390 0.047 Uiso 1 1 calc R U . . .
C17A C 0.5498(7) 0.62808(15) 0.4868(4) 0.0328(12) Uani 1 1 d . . . . .
C18A C 0.7110(6) 0.62839(15) 0.4779(4) 0.0323(12) Uani 1 1 d . . . . .
H18A H 0.803595 0.627312 0.542666 0.039 Uiso 1 1 calc R U . . .
C19A C 0.7398(7) 0.63022(16) 0.3772(4) 0.0359(13) Uani 1 1 d . . . . .
H19A H 0.851644 0.630962 0.373167 0.043 Uiso 1 1 calc R U . . .
C20A C 0.5205(8) 0.62930(18) 0.5977(4) 0.0457(15) Uani 1 1 d . . . . .
H0A1 H 0.437221 0.610008 0.600944 0.069 Uiso 1 1 calc R U . . .
H0A2 H 0.479282 0.654578 0.609672 0.069 Uiso 1 1 calc R U . . .
H0A3 H 0.626067 0.624095 0.654892 0.069 Uiso 1 1 calc R U . . .
Cl1B Cl 1.16431(18) 0.55679(5) 0.49288(10) 0.0472(4) Uani 1 1 d . . . . .
S1B S 1.22780(17) 0.57286(4) 0.76348(10) 0.0374(3) Uani 1 1 d . . . . .
O2B O 0.7904(5) 0.52852(13) 0.4125(3) 0.0449(11) Uani 1 1 d . . . . .
O5B O 0.8257(5) 0.57227(12) 0.7444(3) 0.0406(10) Uani 1 1 d . . . . .
H5B H 0.799199 0.564760 0.799648 0.061 Uiso 1 1 calc R U . . .
C2B C 0.8527(7) 0.53512(16) 0.5117(4) 0.0349(13) Uani 1 1 d . . . . .
C3B C 1.0265(6) 0.54832(15) 0.5668(4) 0.0308(12) Uani 1 1 d . . . . .
C4B C 1.0495(6) 0.55318(15) 0.6733(4) 0.0270(11) Uani 1 1 d . . . . .
C5B C 0.8903(6) 0.54209(16) 0.6999(4) 0.0295(12) Uani 1 1 d . . . . .
H5B0 H 0.910527 0.519629 0.750401 0.035 Uiso 1 1 calc R U . . .
N1B N 0.7800(5) 0.53178(14) 0.5912(3) 0.0346(11) Uani 1 1 d . . . . .
C6B C 0.6047(7) 0.52285(17) 0.5727(4) 0.0404(14) Uani 1 1 d D U . . .
H6B1 H 0.547538 0.523974 0.492680 0.048 Uiso 0.54(3) 1 calc R U P A 1
H6B2 H 0.554465 0.542771 0.608072 0.048 Uiso 0.54(3) 1 calc R U P A 1
H6B3 H 0.544231 0.526816 0.493971 0.048 Uiso 0.46(3) 1 calc R U P A 2
H6B4 H 0.557181 0.540703 0.615757 0.048 Uiso 0.46(3) 1 calc R U P A 2
C7B C 0.570(6) 0.4843(4) 0.615(3) 0.031(4) Uani 0.54(3) 1 d D U P A 1
C8B C 0.468(3) 0.4806(5) 0.6827(19) 0.030(4) Uani 0.54(3) 1 d D U P A 1
H8B H 0.418619 0.502659 0.703371 0.037 Uiso 0.54(3) 1 calc R U P A 1
C9B C 0.436(3) 0.4452(5) 0.7212(18) 0.039(4) Uani 0.54(3) 1 d D U P A 1
H9B H 0.365130 0.443664 0.767543 0.047 Uiso 0.54(3) 1 calc R U P A 1
C10B C 0.504(3) 0.4124(5) 0.6936(17) 0.045(4) Uani 0.54(3) 1 d D U P A 1
C11B C 0.605(2) 0.4160(5) 0.6246(19) 0.050(4) Uani 0.54(3) 1 d D U P A 1
H11B H 0.651798 0.393860 0.601799 0.060 Uiso 0.54(3) 1 calc R U P A 1
C12B C 0.639(3) 0.4513(5) 0.5892(18) 0.047(4) Uani 0.54(3) 1 d D U P A 1
H12B H 0.713762 0.453071 0.545428 0.056 Uiso 0.54(3) 1 calc R U P A 1
C13B C 0.469(4) 0.3741(5) 0.736(2) 0.077(6) Uani 0.54(3) 1 d D U P A 1
H3B1 H 0.437570 0.355859 0.675574 0.115 Uiso 0.54(3) 1 calc R U P A 1
H3B2 H 0.377308 0.376597 0.769264 0.115 Uiso 0.54(3) 1 calc R U P A 1
H3B3 H 0.570188 0.365142 0.791973 0.115 Uiso 0.54(3) 1 calc R U P A 1
C21B C 0.575(7) 0.4829(5) 0.604(4) 0.030(5) Uani 0.46(3) 1 d D U P A 2
C22B C 0.506(4) 0.4753(6) 0.687(2) 0.039(5) Uani 0.46(3) 1 d D U P A 2
H22B H 0.474921 0.495683 0.725866 0.047 Uiso 0.46(3) 1 calc R U P A 2
C23B C 0.480(3) 0.4376(6) 0.714(2) 0.041(5) Uani 0.46(3) 1 d D U P A 2
H23B H 0.423121 0.432667 0.767666 0.049 Uiso 0.46(3) 1 calc R U P A 2
C24B C 0.535(3) 0.4079(6) 0.6646(19) 0.040(5) Uani 0.46(3) 1 d D U P A 2
C25B C 0.598(3) 0.4165(5) 0.578(2) 0.048(5) Uani 0.46(3) 1 d D U P A 2
H25B H 0.623956 0.396285 0.536054 0.058 Uiso 0.46(3) 1 calc R U P A 2
C26B C 0.625(3) 0.4531(5) 0.5512(18) 0.038(4) Uani 0.46(3) 1 d D U P A 2
H26B H 0.678402 0.457952 0.496172 0.045 Uiso 0.46(3) 1 calc R U P A 2
C27B C 0.513(4) 0.3673(6) 0.696(2) 0.070(7) Uani 0.46(3) 1 d D U P A 2
H7B1 H 0.394580 0.360164 0.668419 0.105 Uiso 0.46(3) 1 calc R U P A 2
H7B2 H 0.551090 0.364812 0.776275 0.105 Uiso 0.46(3) 1 calc R U P A 2
H7B3 H 0.579799 0.350373 0.664014 0.105 Uiso 0.46(3) 1 calc R U P A 2
C14B C 1.2183(6) 0.55864(15) 0.8961(4) 0.0284(12) Uani 1 1 d . . . . .
C15B C 1.3047(6) 0.52622(16) 0.9437(4) 0.0317(12) Uani 1 1 d . . . . .
H15B H 1.357047 0.510412 0.902871 0.038 Uiso 1 1 calc R U . . .
C16B C 1.3142(7) 0.51710(16) 1.0507(4) 0.0352(13) Uani 1 1 d . . . . .
H16B H 1.371416 0.494597 1.082526 0.042 Uiso 1 1 calc R U . . .
C17B C 1.2415(6) 0.54024(16) 1.1129(4) 0.0294(12) Uani 1 1 d . . . . .
C18B C 1.1524(7) 0.57170(17) 1.0631(4) 0.0364(13) Uani 1 1 d . . . . .
H18B H 1.097648 0.587082 1.103382 0.044 Uiso 1 1 calc R U . . .
C19B C 1.1408(6) 0.58145(16) 0.9563(4) 0.0341(13) Uani 1 1 d . . . . .
H19B H 1.080458 0.603550 0.924049 0.041 Uiso 1 1 calc R U . . .
C20B C 1.2647(7) 0.53111(18) 1.2331(4) 0.0428(15) Uani 1 1 d . . . . .
H0B1 H 1.162542 0.537847 1.251841 0.064 Uiso 1 1 calc R U . . .
H0B2 H 1.359463 0.545763 1.279125 0.064 Uiso 1 1 calc R U . . .
H0B3 H 1.287137 0.503831 1.245707 0.064 Uiso 1 1 calc R U . . .
Cl1C Cl 0.0869(2) 0.69605(5) 0.35560(11) 0.0507(4) Uani 1 1 d . . . . .
S1C S 0.1249(2) 0.67422(4) 0.62068(12) 0.0455(4) Uani 1 1 d . . . . .
O2C O 0.2031(5) 0.78185(13) 0.3711(3) 0.0492(11) Uani 1 1 d . . . . .
O5C O 0.3560(4) 0.74897(12) 0.7203(3) 0.0390(10) Uani 1 1 d . . . . .
H5C H 0.347919 0.757850 0.779754 0.058 Uiso 1 1 calc R U . . .
C2C C 0.1932(7) 0.76564(18) 0.4552(4) 0.0384(14) Uani 1 1 d . . . . .
C3C C 0.1439(6) 0.72606(17) 0.4665(4) 0.0373(14) Uani 1 1 d . . . . .
C4C C 0.1524(7) 0.71852(16) 0.5701(4) 0.0328(13) Uani 1 1 d . . . . .
C5C C 0.2051(6) 0.75425(17) 0.6382(4) 0.0341(13) Uani 1 1 d . . . . .
H5C0 H 0.115015 0.762927 0.669868 0.041 Uiso 1 1 calc R U . . .
N1C N 0.2268(6) 0.78140(13) 0.5553(3) 0.0345(11) Uani 1 1 d . . . . .
C6C C 0.2980(7) 0.81929(18) 0.5845(4) 0.0422(15) Uani 1 1 d . . . . .
H6C1 H 0.351207 0.827653 0.528481 0.051 Uiso 1 1 calc R U . . .
H6C2 H 0.387004 0.817694 0.655770 0.051 Uiso 1 1 calc R U . . .
C7C C 0.1716(7) 0.84898(16) 0.5935(4) 0.0354(13) Uani 1 1 d . . . . .
C8C C 0.1423(7) 0.85689(17) 0.6920(4) 0.0385(13) Uani 1 1 d . . . . .
H8C H 0.201343 0.843132 0.755912 0.046 Uiso 1 1 calc R U . . .
C9C C 0.0276(7) 0.88468(19) 0.6994(4) 0.0441(16) Uani 1 1 d . . . . .
H9C H 0.008412 0.889464 0.768140 0.053 Uiso 1 1 calc R U . . .
C10C C -0.0593(8) 0.90556(19) 0.6078(5) 0.0450(15) Uani 1 1 d . . . . .
C11C C -0.0319(7) 0.89725(19) 0.5083(5) 0.0467(16) Uani 1 1 d . . . . .
H11C H -0.091301 0.910822 0.444119 0.056 Uiso 1 1 calc R U . . .
C12C C 0.0816(7) 0.86928(18) 0.5018(4) 0.0435(15) Uani 1 1 d . . . . .
H12C H 0.098299 0.863859 0.432714 0.052 Uiso 1 1 calc R U . . .
C13C C -0.1769(9) 0.9373(2) 0.6167(6) 0.073(2) Uani 1 1 d . . . . .
H3C1 H -0.273036 0.937854 0.550234 0.109 Uiso 1 1 calc R U . . .
H3C2 H -0.117525 0.961709 0.624855 0.109 Uiso 1 1 calc R U . . .
H3C3 H -0.216473 0.932929 0.680946 0.109 Uiso 1 1 calc R U . . .
C14C C 0.0959(7) 0.68308(15) 0.7510(4) 0.0334(12) Uani 1 1 d . . . . .
C15C C -0.0659(7) 0.68762(17) 0.7582(4) 0.0376(13) Uani 1 1 d . . . . .
H15C H -0.157867 0.689741 0.693407 0.045 Uiso 1 1 calc R U . . .
C16C C -0.0920(7) 0.68902(17) 0.8602(4) 0.0384(14) Uani 1 1 d . . . . .
H16C H -0.202774 0.692533 0.864418 0.046 Uiso 1 1 calc R U . . .
C17C C 0.0380(8) 0.68549(15) 0.9562(4) 0.0356(13) Uani 1 1 d . . . . .
C18C C 0.1989(8) 0.68159(17) 0.9477(4) 0.0433(15) Uani 1 1 d . . . . .
H18C H 0.290860 0.679657 1.012644 0.052 Uiso 1 1 calc R U . . .
C19C C 0.2281(7) 0.68048(17) 0.8460(5) 0.0428(15) Uani 1 1 d . . . . .
H19C H 0.339366 0.677912 0.841757 0.051 Uiso 1 1 calc R U . . .
C20C C 0.0063(9) 0.68320(17) 1.0661(4) 0.0500(17) Uani 1 1 d . . . . .
H0C1 H 0.000679 0.656419 1.086474 0.075 Uiso 1 1 calc R U . . .
H0C2 H -0.100237 0.695781 1.062042 0.075 Uiso 1 1 calc R U . . .
H0C3 H 0.097591 0.695895 1.121514 0.075 Uiso 1 1 calc R U . . .
Cl1D Cl 0.63544(18) 0.75546(5) -0.03707(10) 0.0535(5) Uani 1 1 d . . . . .
S1D S 0.70319(17) 0.74017(4) 0.23398(10) 0.0363(3) Uani 1 1 d . . . . .
O2D O 0.2590(5) 0.78216(13) -0.1162(3) 0.0467(11) Uani 1 1 d . . . . .
C2D C 0.3247(7) 0.77573(17) -0.0174(4) 0.0362(14) Uani 1 1 d . . . . .
C3D C 0.4974(6) 0.76301(16) 0.0366(4) 0.0328(12) Uani 1 1 d . . . . .
C4D C 0.5235(6) 0.75835(16) 0.1436(4) 0.0286(12) Uani 1 1 d D . . . .
C5D C 0.3630(6) 0.76898(15) 0.1709(4) 0.0281(12) Uani 1 1 d D . . . .
H5D1 H 0.382456 0.791615 0.220722 0.034 Uiso 0.753(8) 1 calc R U P B 1
H5D2 H 0.318745 0.746126 0.200149 0.034 Uiso 0.247(8) 1 calc R U P B 2
N1D N 0.2499(5) 0.77881(14) 0.0625(3) 0.0357(11) Uani 1 1 d D . . . .
O51D O 0.3033(6) 0.73975(15) 0.2157(3) 0.0352(15) Uani 0.753(8) 1 d D . P B 1
H51D H 0.237330 0.747989 0.249047 0.053 Uiso 0.753(8) 1 calc R U P B 1
O52D O 0.3863(17) 0.7970(4) 0.2429(11) 0.041(5) Uani 0.247(8) 1 d D . P B 2
H52D H 0.348164 0.790664 0.294483 0.062 Uiso 0.247(8) 1 calc R U P B 2
C6D C 0.0726(6) 0.78801(17) 0.0460(4) 0.0383(14) Uani 1 1 d D U . . .
H6D1 H 0.026360 0.771170 0.092218 0.046 Uiso 0.56(4) 1 calc R U P C 1
H6D2 H 0.008231 0.783676 -0.031838 0.046 Uiso 0.56(4) 1 calc R U P C 1
H6D3 H 0.026547 0.769980 0.089383 0.046 Uiso 0.44(4) 1 calc R U P C 2
H6D4 H 0.010552 0.784157 -0.032489 0.046 Uiso 0.44(4) 1 calc R U P C 2
C7D C 0.056(8) 0.8286(6) 0.076(4) 0.034(5) Uani 0.56(4) 1 d D U P C 1
C8D C -0.014(3) 0.8384(7) 0.158(2) 0.041(5) Uani 0.56(4) 1 d D U P C 1
H8D H -0.049672 0.819017 0.197584 0.049 Uiso 0.56(4) 1 calc R U P C 1
C9D C -0.032(3) 0.8765(6) 0.1824(17) 0.038(4) Uani 0.56(4) 1 d D U P C 1
H9D H -0.075969 0.882750 0.241076 0.046 Uiso 0.56(4) 1 calc R U P C 1
C10D C 0.012(3) 0.9051(5) 0.1229(17) 0.037(4) Uani 0.56(4) 1 d D U P C 1
C11D C 0.075(3) 0.8945(5) 0.0379(19) 0.044(4) Uani 0.56(4) 1 d D U P C 1
H11D H 0.107136 0.913708 -0.004252 0.052 Uiso 0.56(4) 1 calc R U P C 1
C12D C 0.091(3) 0.8569(5) 0.0127(18) 0.038(4) Uani 0.56(4) 1 d D U P C 1
H12D H 0.126418 0.850611 -0.049346 0.046 Uiso 0.56(4) 1 calc R U P C 1
C13D C 0.001(4) 0.9465(6) 0.150(2) 0.066(6) Uani 0.56(4) 1 d D U P C 1
H3D1 H -0.032635 0.948668 0.217726 0.099 Uiso 0.56(4) 1 calc R U P C 1
H3D2 H -0.083113 0.959090 0.089811 0.099 Uiso 0.56(4) 1 calc R U P C 1
H3D3 H 0.110018 0.958690 0.161331 0.099 Uiso 0.56(4) 1 calc R U P C 1
C21D C 0.041(10) 0.8293(8) 0.079(5) 0.029(5) Uani 0.44(4) 1 d . U P C 2
C22D C -0.051(4) 0.8339(9) 0.149(3) 0.030(4) Uani 0.44(4) 1 d . U P C 2
H22D H -0.096575 0.812147 0.173640 0.036 Uiso 0.44(4) 1 calc R U P C 2
C23D C -0.079(3) 0.8693(9) 0.186(2) 0.042(5) Uani 0.44(4) 1 d . U P C 2
H23D H -0.147747 0.871825 0.233360 0.050 Uiso 0.44(4) 1 calc R U P C 2
C24D C -0.009(4) 0.9012(8) 0.154(2) 0.044(5) Uani 0.44(4) 1 d . U P C 2
C25D C 0.086(4) 0.8976(8) 0.083(3) 0.052(5) Uani 0.44(4) 1 d . U P C 2
H25D H 0.128564 0.919806 0.057821 0.062 Uiso 0.44(4) 1 calc R U P C 2
C26D C 0.120(4) 0.8621(9) 0.046(2) 0.044(5) Uani 0.44(4) 1 d . U P C 2
H26D H 0.192117 0.859407 0.001252 0.053 Uiso 0.44(4) 1 calc R U P C 2
C27D C -0.034(5) 0.9425(8) 0.192(3) 0.075(8) Uani 0.44(4) 1 d . U P C 2
H7D1 H -0.089686 0.958068 0.127505 0.113 Uiso 0.44(4) 1 calc R U P C 2
H7D2 H 0.075459 0.953695 0.229803 0.113 Uiso 0.44(4) 1 calc R U P C 2
H7D3 H -0.103372 0.941769 0.241882 0.113 Uiso 0.44(4) 1 calc R U P C 2
C14D C 0.6948(6) 0.75445(15) 0.3665(3) 0.0264(11) Uani 1 1 d . . . . .
C15D C 0.7765(6) 0.78708(16) 0.4126(4) 0.0308(12) Uani 1 1 d . . . . .
H15D H 0.826369 0.803085 0.370815 0.037 Uiso 1 1 calc R U . . .
C16D C 0.7866(6) 0.79676(16) 0.5198(4) 0.0309(12) Uani 1 1 d . . . . .
H16D H 0.843265 0.819449 0.550606 0.037 Uiso 1 1 calc R U . . .
C17D C 0.7154(6) 0.77392(16) 0.5830(4) 0.0305(12) Uani 1 1 d . . . . .
C18D C 0.6303(6) 0.74133(17) 0.5346(4) 0.0337(13) Uani 1 1 d . . . . .
H18D H 0.578377 0.725580 0.575727 0.040 Uiso 1 1 calc R U . . .
C19D C 0.6198(6) 0.73138(15) 0.4274(4) 0.0327(13) Uani 1 1 d . . . . .
H19D H 0.561690 0.708949 0.395690 0.039 Uiso 1 1 calc R U . . .
C20D C 0.7371(7) 0.78334(18) 0.7014(4) 0.0399(14) Uani 1 1 d . . . . .
H0D1 H 0.847399 0.774564 0.746464 0.060 Uiso 1 1 calc R U . . .
H0D2 H 0.649320 0.770647 0.725394 0.060 Uiso 1 1 calc R U . . .
H0D3 H 0.728647 0.810962 0.709542 0.060 Uiso 1 1 calc R U . . .

loop_
_atom_site_aniso_label
_atom_site_aniso_U_11
_atom_site_aniso_U_22
_atom_site_aniso_U_33
_atom_site_aniso_U_23
_atom_site_aniso_U_13
_atom_site_aniso_U_12
Cl1A 0.0588(9) 0.0429(9) 0.0271(7) 0.0041(6) 0.0114(6) -0.0010(7)
S1A 0.0667(11) 0.0342(8) 0.0307(7) -0.0017(6) 0.0193(7) 0.0000(8)
O2A 0.047(2) 0.046(3) 0.030(2) -0.0125(17) 0.0185(17) -0.009(2)
O5A 0.034(2) 0.054(3) 0.0254(18) 0.0010(17) 0.0065(16) 0.0007(19)
C2A 0.026(3) 0.036(3) 0.029(3) -0.002(2) 0.012(2) -0.010(2)
C3A 0.031(3) 0.030(3) 0.023(3) 0.000(2) 0.011(2) -0.003(2)
C4A 0.024(3) 0.036(3) 0.031(3) 0.000(2) 0.008(2) -0.004(2)
C5A 0.028(3) 0.034(3) 0.023(3) -0.003(2) 0.011(2) -0.002(2)
N1A 0.035(2) 0.032(3) 0.027(2) -0.0012(18) 0.0130(19) 0.001(2)
C6A 0.034(3) 0.038(4) 0.045(3) 0.004(3) 0.019(2) 0.010(3)
C7A 0.030(3) 0.031(3) 0.030(3) 0.001(2) 0.011(2) 0.005(2)
C8A 0.036(3) 0.036(3) 0.034(3) -0.003(2) 0.006(2) 0.008(3)
C9A 0.039(3) 0.048(4) 0.044(3) 0.016(3) 0.013(3) 0.002(3)
C10A 0.032(3) 0.038(4) 0.055(4) 0.004(3) 0.009(3) 0.003(3)
C11A 0.042(4) 0.036(4) 0.046(4) -0.013(3) 0.006(3) 0.001(3)
C12A 0.034(3) 0.044(4) 0.036(3) -0.002(3) 0.011(2) 0.002(3)
C13A 0.060(5) 0.051(5) 0.095(5) 0.010(4) 0.017(4) -0.014(4)
C14A 0.038(3) 0.030(3) 0.028(3) -0.005(2) 0.012(2) -0.002(3)
C15A 0.036(3) 0.039(4) 0.034(3) 0.002(2) 0.003(2) -0.003(3)
C16A 0.029(3) 0.041(4) 0.049(3) 0.010(3) 0.013(3) 0.000(3)
C17A 0.040(3) 0.023(3) 0.038(3) 0.001(2) 0.017(2) 0.010(2)
C18A 0.034(3) 0.030(3) 0.030(3) -0.007(2) 0.006(2) 0.003(2)
C19A 0.032(3) 0.041(4) 0.038(3) -0.008(2) 0.015(2) 0.003(3)
C20A 0.059(4) 0.043(4) 0.045(3) 0.003(3) 0.030(3) 0.015(3)
Cl1B 0.0365(8) 0.0795(12) 0.0292(7) -0.0002(7) 0.0153(6) -0.0084(8)
S1B 0.0356(8) 0.0500(10) 0.0250(7) -0.0007(6) 0.0067(6) -0.0141(7)
O2B 0.048(2) 0.061(3) 0.022(2) -0.0039(18) 0.0044(17) -0.015(2)
O5B 0.042(2) 0.051(3) 0.032(2) 0.0004(18) 0.0163(17) 0.009(2)
C2B 0.038(3) 0.040(3) 0.026(3) 0.001(2) 0.007(2) -0.004(3)
C3B 0.028(3) 0.041(3) 0.024(3) -0.001(2) 0.008(2) -0.003(2)
C4B 0.028(3) 0.029(3) 0.023(2) 0.005(2) 0.007(2) -0.004(2)
C5B 0.026(3) 0.038(3) 0.025(3) -0.001(2) 0.006(2) -0.004(2)
N1B 0.027(2) 0.053(3) 0.022(2) 0.002(2) 0.0063(18) -0.012(2)
C6B 0.028(3) 0.055(4) 0.036(3) 0.003(3) 0.006(2) -0.005(3)
C7B 0.027(7) 0.040(7) 0.025(9) -0.014(6) 0.007(6) -0.003(6)
C8B 0.028(8) 0.037(7) 0.031(6) -0.005(5) 0.016(6) 0.002(6)
C9B 0.039(9) 0.038(8) 0.047(7) -0.002(6) 0.025(6) -0.006(6)
C10B 0.043(8) 0.040(7) 0.055(9) -0.016(6) 0.019(6) -0.008(6)
C11B 0.047(7) 0.051(7) 0.051(9) -0.029(7) 0.015(8) 0.013(6)
C12B 0.036(7) 0.069(8) 0.041(9) -0.020(7) 0.021(8) -0.007(6)
C13B 0.085(15) 0.047(10) 0.091(15) -0.002(9) 0.014(10) -0.008(9)
C21B 0.022(8) 0.043(9) 0.025(9) 0.000(7) 0.007(7) -0.008(8)
C22B 0.039(11) 0.038(9) 0.040(8) -0.017(7) 0.012(8) 0.000(7)
C23B 0.043(10) 0.050(9) 0.037(7) -0.009(7) 0.021(7) -0.012(8)
C24B 0.034(9) 0.043(8) 0.045(10) -0.005(7) 0.014(7) -0.001(7)
C25B 0.046(8) 0.054(8) 0.051(10) -0.032(8) 0.023(8) -0.009(6)
C26B 0.043(8) 0.050(8) 0.028(9) -0.021(6) 0.022(8) -0.008(6)
C27B 0.074(16) 0.038(11) 0.087(17) -0.003(10) 0.008(11) -0.016(10)
C14B 0.025(3) 0.037(3) 0.020(2) -0.002(2) 0.001(2) -0.012(2)
C15B 0.030(3) 0.038(3) 0.029(3) -0.004(2) 0.010(2) 0.002(2)
C16B 0.035(3) 0.038(3) 0.030(3) 0.002(2) 0.006(2) 0.002(3)
C17B 0.025(3) 0.038(3) 0.024(3) -0.003(2) 0.006(2) -0.009(2)
C18B 0.038(3) 0.042(4) 0.027(3) -0.007(2) 0.005(2) -0.002(3)
C19B 0.035(3) 0.032(3) 0.031(3) -0.006(2) 0.003(2) 0.004(3)
C20B 0.041(3) 0.055(4) 0.032(3) 0.000(3) 0.010(2) -0.005(3)
Cl1C 0.0583(10) 0.0618(11) 0.0315(8) -0.0086(7) 0.0123(7) 0.0167(8)
S1C 0.0577(10) 0.0420(10) 0.0433(8) -0.0038(7) 0.0249(7) 0.0025(8)
O2C 0.049(3) 0.068(3) 0.035(2) 0.016(2) 0.0209(19) 0.012(2)
O5C 0.029(2) 0.060(3) 0.0258(19) -0.0002(18) 0.0041(16) 0.0033(19)
C2C 0.029(3) 0.060(4) 0.028(3) 0.004(3) 0.011(2) 0.014(3)
C3C 0.029(3) 0.047(4) 0.033(3) -0.006(2) 0.006(2) 0.010(3)
C4C 0.030(3) 0.042(4) 0.029(3) 0.003(2) 0.013(2) 0.006(3)
C5C 0.033(3) 0.047(4) 0.023(3) 0.001(2) 0.010(2) 0.006(3)
N1C 0.036(3) 0.039(3) 0.030(2) 0.004(2) 0.013(2) 0.002(2)
C6C 0.037(3) 0.051(4) 0.041(3) 0.009(3) 0.014(3) 0.000(3)
C7C 0.027(3) 0.036(4) 0.041(3) 0.004(3) 0.008(2) -0.005(3)
C8C 0.037(3) 0.042(4) 0.033(3) 0.002(3) 0.004(2) -0.004(3)
C9C 0.044(4) 0.051(4) 0.036(3) -0.008(3) 0.009(3) -0.012(3)
C10C 0.039(3) 0.038(4) 0.054(4) -0.005(3) 0.007(3) -0.004(3)
C11C 0.039(4) 0.047(4) 0.049(4) 0.015(3) 0.006(3) 0.003(3)
C12C 0.041(4) 0.051(4) 0.038(3) 0.009(3) 0.011(3) -0.002(3)
C13C 0.060(5) 0.062(6) 0.091(6) -0.016(4) 0.014(4) 0.018(4)
C14C 0.039(3) 0.027(3) 0.036(3) 0.001(2) 0.013(2) 0.001(2)
C15C 0.034(3) 0.036(3) 0.040(3) -0.001(2) 0.006(2) 0.004(3)
C16C 0.039(3) 0.035(3) 0.045(3) -0.005(3) 0.019(3) 0.000(3)
C17C 0.051(4) 0.026(3) 0.031(3) 0.001(2) 0.013(3) -0.002(3)
C18C 0.044(4) 0.052(4) 0.028(3) 0.011(3) 0.002(3) -0.009(3)
C19C 0.031(3) 0.045(4) 0.051(4) 0.011(3) 0.010(3) 0.001(3)
C20C 0.077(5) 0.039(4) 0.035(3) 0.002(3) 0.018(3) -0.009(3)
Cl1D 0.0382(8) 0.0961(14) 0.0299(7) 0.0004(7) 0.0158(6) 0.0179(8)
S1D 0.0323(7) 0.0486(9) 0.0255(7) -0.0028(6) 0.0046(6) 0.0129(7)
O2D 0.044(2) 0.071(3) 0.024(2) 0.0058(18) 0.0073(17) 0.016(2)
C2D 0.035(3) 0.047(4) 0.027(3) 0.000(2) 0.010(2) 0.008(3)
C3D 0.027(3) 0.046(4) 0.025(3) -0.002(2) 0.006(2) 0.008(2)
C4D 0.025(3) 0.036(3) 0.025(3) -0.004(2) 0.008(2) 0.000(2)
C5D 0.030(3) 0.035(3) 0.018(2) -0.003(2) 0.005(2) 0.001(2)
N1D 0.025(2) 0.057(3) 0.023(2) 0.002(2) 0.0046(18) 0.011(2)
O51D 0.033(3) 0.049(3) 0.027(3) -0.003(2) 0.013(2) -0.005(2)
O52D 0.040(9) 0.037(9) 0.050(10) 0.002(7) 0.018(7) 0.005(7)
C6D 0.026(3) 0.051(4) 0.035(3) -0.008(3) 0.004(2) 0.009(3)
C7D 0.022(9) 0.046(8) 0.032(7) 0.003(7) 0.006(6) 0.005(7)
C8D 0.040(11) 0.046(9) 0.038(8) 0.003(6) 0.014(7) -0.004(7)
C9D 0.047(9) 0.038(8) 0.036(6) 0.005(6) 0.024(7) 0.010(7)
C10D 0.045(8) 0.027(6) 0.039(9) 0.010(6) 0.014(6) 0.002(6)
C11D 0.043(7) 0.043(7) 0.048(9) 0.007(7) 0.018(7) -0.002(5)
C12D 0.032(8) 0.047(7) 0.036(8) 0.002(6) 0.010(7) 0.000(6)
C13D 0.068(12) 0.057(10) 0.076(13) -0.009(9) 0.025(9) 0.011(8)
C21D 0.025(11) 0.032(8) 0.027(8) 0.006(7) 0.005(7) 0.002(7)
C22D 0.032(10) 0.032(8) 0.027(7) 0.002(6) 0.012(7) 0.006(7)
C23D 0.040(10) 0.050(10) 0.041(7) 0.012(7) 0.020(8) -0.003(8)
C24D 0.050(9) 0.028(8) 0.046(11) 0.002(8) 0.003(9) -0.008(8)
C25D 0.054(9) 0.044(8) 0.052(11) 0.011(9) 0.006(10) -0.006(7)
C26D 0.030(9) 0.062(10) 0.041(10) 0.012(8) 0.011(8) -0.005(8)
C27D 0.074(17) 0.031(11) 0.11(2) -0.019(12) 0.009(13) 0.012(10)
C14D 0.026(3) 0.030(3) 0.020(2) -0.001(2) 0.001(2) 0.003(2)
C15D 0.032(3) 0.035(3) 0.025(3) 0.005(2) 0.008(2) 0.003(2)
C16D 0.027(3) 0.030(3) 0.035(3) -0.004(2) 0.008(2) -0.003(2)
C17D 0.022(3) 0.037(3) 0.029(3) 0.000(2) 0.003(2) 0.005(2)
C18D 0.031(3) 0.041(4) 0.029(3) 0.009(2) 0.008(2) -0.007(3)
C19D 0.034(3) 0.028(3) 0.029(3) 0.001(2) -0.001(2) -0.003(2)
C20D 0.039(3) 0.055(4) 0.027(3) -0.008(3) 0.012(2) -0.001(3)

loop_
_atom_type_symbol
_atom_type_description
_atom_type_scat_dispersion_real
_atom_type_scat_dispersion_imag
_atom_type_scat_source
C C 0.0033 0.0016 'International Tables Vol C Tables 4.2.6.8 and 6.1.1.4'
H H 0.0000 0.0000 'International Tables Vol C Tables 4.2.6.8 and 6.1.1.4'
N N 0.0061 0.0033 'International Tables Vol C Tables 4.2.6.8 and 6.1.1.4'
O O 0.0106 0.0060 'International Tables Vol C Tables 4.2.6.8 and 6.1.1.4'
S S 0.1246 0.1234 'International Tables Vol C Tables 4.2.6.8 and 6.1.1.4'
Cl Cl 0.1484 0.1585 'International Tables Vol C Tables 4.2.6.8 and 6.1.1.4'

loop_
_geom_angle_atom_site_label_1
_geom_angle_atom_site_label_2
_geom_angle_atom_site_label_3
_geom_angle
C4A S1A C14A 105.7(2)
C5A O5A H5A 109.5
O2A C2A N1A 127.4(5)
O2A C2A C3A 126.8(5)
N1A C2A C3A 105.7(4)
C4A C3A C2A 111.3(5)
C4A C3A Cl1A 127.1(4)
C2A C3A Cl1A 121.6(4)
C3A C4A C5A 107.9(5)
C3A C4A S1A 125.4(4)
C5A C4A S1A 126.4(4)
O5A C5A N1A 111.6(4)
O5A C5A C4A 112.1(4)
N1A C5A C4A 102.5(4)
O5A C5A H5A0 110.1
N1A C5A H5A0 110.1
C4A C5A H5A0 110.1
C2A N1A C6A 124.2(4)
C2A N1A C5A 112.5(4)
C6A N1A C5A 122.6(4)
N1A C6A C7A 114.8(4)
N1A C6A H6A1 108.6
C7A C6A H6A1 108.6
N1A C6A H6A2 108.6
C7A C6A H6A2 108.6
H6A1 C6A H6A2 107.5
C12A C7A C8A 118.4(5)
C12A C7A C6A 120.8(5)
C8A C7A C6A 120.7(5)
C7A C8A C9A 120.0(5)
C7A C8A H8A 120.0
C9A C8A H8A 120.0
C10A C9A C8A 121.5(5)
C10A C9A H9A 119.2
C8A C9A H9A 119.2
C9A C10A C11A 118.2(6)
C9A C10A C13A 121.2(6)
C11A C10A C13A 120.6(6)
C10A C11A C12A 120.7(5)
C10A C11A H11A 119.6
C12A C11A H11A 119.6
C7A C12A C11A 121.1(5)
C7A C12A H12A 119.5
C11A C12A H12A 119.5
C10A C13A H3A1 109.5
C10A C13A H3A2 109.5
H3A1 C13A H3A2 109.5
C10A C13A H3A3 109.5
H3A1 C13A H3A3 109.5
H3A2 C13A H3A3 109.5
C19A C14A C15A 118.6(5)
C19A C14A S1A 121.7(4)
C15A C14A S1A 119.2(4)
C16A C15A C14A 120.0(5)
C16A C15A H15A 120.0
C14A C15A H15A 120.0
C15A C16A C17A 122.0(5)
C15A C16A H16A 119.0
C17A C16A H16A 119.0
C18A C17A C16A 117.5(5)
C18A C17A C20A 120.5(5)
C16A C17A C20A 121.9(5)
C19A C18A C17A 121.3(5)
C19A C18A H18A 119.4
C17A C18A H18A 119.4
C18A C19A C14A 120.5(5)
C18A C19A H19A 119.8
C14A C19A H19A 119.8
C17A C20A H0A1 109.5
C17A C20A H0A2 109.5
H0A1 C20A H0A2 109.5
C17A C20A H0A3 109.5
H0A1 C20A H0A3 109.5
H0A2 C20A H0A3 109.5
C4B S1B C14B 104.3(2)
C5B O5B H5B 109.5
O2B C2B N1B 127.7(5)
O2B C2B C3B 126.7(5)
N1B C2B C3B 105.6(4)
C4B C3B C2B 110.5(5)
C4B C3B Cl1B 128.5(4)
C2B C3B Cl1B 120.9(4)
C3B C4B C5B 108.9(4)
C3B C4B S1B 124.6(4)
C5B C4B S1B 126.3(3)
O5B C5B N1B 111.4(4)
O5B C5B C4B 111.6(4)
N1B C5B C4B 101.5(4)
O5B C5B H5B0 110.7
N1B C5B H5B0 110.7
C4B C5B H5B0 110.7
C2B N1B C6B 124.2(4)
C2B N1B C5B 113.4(4)
C6B N1B C5B 122.1(4)
N1B C6B C21B 113(2)
N1B C6B C7B 115(2)
N1B C6B H6B1 108.4
C7B C6B H6B1 108.4
N1B C6B H6B2 108.4
C7B C6B H6B2 108.4
H6B1 C6B H6B2 107.5
N1B C6B H6B3 108.9
C21B C6B H6B3 108.9
N1B C6B H6B4 108.9
C21B C6B H6B4 108.9
H6B3 C6B H6B4 107.7
C12B C7B C8B 116.7(13)
C12B C7B C6B 121.6(15)
C8B C7B C6B 121.6(14)
C7B C8B C9B 121.5(15)
C7B C8B H8B 119.3
C9B C8B H8B 119.3
C10B C9B C8B 121.5(14)
C10B C9B H9B 119.3
C8B C9B H9B 119.3
C9B C10B C11B 117.2(14)
C9B C10B C13B 121.1(14)
C11B C10B C13B 121.7(14)
C12B C11B C10B 120.6(14)
C12B C11B H11B 119.7
C10B C11B H11B 119.7
C7B C12B C11B 122.4(15)
C7B C12B H12B 118.8
C11B C12B H12B 118.8
C10B C13B H3B1 109.5
C10B C13B H3B2 109.5
H3B1 C13B H3B2 109.5
C10B C13B H3B3 109.5
H3B1 C13B H3B3 109.5
H3B2 C13B H3B3 109.5
C26B C21B C22B 119.0(15)
C26B C21B C6B 119.3(16)
C22B C21B C6B 121.6(17)
C21B C22B C23B 120.5(17)
C21B C22B H22B 119.7
C23B C22B H22B 119.7
C24B C23B C22B 120.3(16)
C24B C23B H23B 119.8
C22B C23B H23B 119.8
C23B C24B C25B 117.4(15)
C23B C24B C27B 120.9(16)
C25B C24B C27B 121.5(16)
C26B C25B C24B 122.2(15)
C26B C25B H25B 118.9
C24B C25B H25B 118.9
C25B C26B C21B 120.1(15)
C25B C26B H26B 119.9
C21B C26B H26B 119.9
C24B C27B H7B1 109.5
C24B C27B H7B2 109.5
H7B1 C27B H7B2 109.5
C24B C27B H7B3 109.5
H7B1 C27B H7B3 109.5
H7B2 C27B H7B3 109.5
C15B C14B C19B 119.8(5)
C15B C14B S1B 118.7(4)
C19B C14B S1B 121.2(4)
C16B C15B C14B 119.5(5)
C16B C15B H15B 120.2
C14B C15B H15B 120.2
C15B C16B C17B 121.3(5)
C15B C16B H16B 119.4
C17B C16B H16B 119.4
C18B C17B C16B 118.2(5)
C18B C17B C20B 121.6(5)
C16B C17B C20B 120.2(5)
C17B C18B C19B 121.7(5)
C17B C18B H18B 119.1
C19B C18B H18B 119.2
C18B C19B C14B 119.5(5)
C18B C19B H19B 120.3
C14B C19B H19B 120.3
C17B C20B H0B1 109.5
C17B C20B H0B2 109.5
H0B1 C20B H0B2 109.5
C17B C20B H0B3 109.5
H0B1 C20B H0B3 109.5
H0B2 C20B H0B3 109.5
C4C S1C C14C 105.1(3)
C5C O5C H5C 109.5
O2C C2C N1C 125.8(6)
O2C C2C C3C 127.7(5)
N1C C2C C3C 106.5(5)
C4C C3C C2C 110.6(5)
C4C C3C Cl1C 128.1(5)
C2C C3C Cl1C 121.3(4)
C3C C4C C5C 109.0(5)
C3C C4C S1C 125.3(5)
C5C C4C S1C 125.5(4)
O5C C5C N1C 110.5(4)
O5C C5C C4C 111.4(4)
N1C C5C C4C 101.7(4)
O5C C5C H5C0 111.0
N1C C5C H5C0 111.0
C4C C5C H5C0 111.0
C2C N1C C6C 125.0(5)
C2C N1C C5C 112.3(5)
C6C N1C C5C 122.2(4)
N1C C6C C7C 114.0(5)
N1C C6C H6C1 108.8
C7C C6C H6C1 108.8
N1C C6C H6C2 108.8
C7C C6C H6C2 108.8
H6C1 C6C H6C2 107.6
C8C C7C C12C 117.9(6)
C8C C7C C6C 121.6(5)
C12C C7C C6C 120.5(5)
C7C C8C C9C 121.0(5)
C7C C8C H8C 119.5
C9C C8C H8C 119.5
C10C C9C C8C 120.9(5)
C10C C9C H9C 119.6
C8C C9C H9C 119.6
C11C C10C C9C 118.2(6)
C11C C10C C13C 120.7(6)
C9C C10C C13C 121.1(6)
C10C C11C C12C 120.4(5)
C10C C11C H11C 119.8
C12C C11C H11C 119.8
C11C C12C C7C 121.7(5)
C11C C12C H12C 119.2
C7C C12C H12C 119.2
C10C C13C H3C1 109.5
C10C C13C H3C2 109.5
H3C1 C13C H3C2 109.5
C10C C13C H3C3 109.5
H3C1 C13C H3C3 109.5
H3C2 C13C H3C3 109.5
C19C C14C C15C 119.4(5)
C19C C14C S1C 121.0(5)
C15C C14C S1C 119.1(4)
C16C C15C C14C 119.5(5)
C16C C15C H15C 120.2
C14C C15C H15C 120.2
C15C C16C C17C 122.0(6)
C15C C16C H16C 119.0
C17C C16C H16C 119.0
C16C C17C C18C 117.8(5)
C16C C17C C20C 121.5(6)
C18C C17C C20C 120.6(5)
C17C C18C C19C 121.1(5)
C17C C18C H18C 119.5
C19C C18C H18C 119.5
C14C C19C C18C 120.2(6)
C14C C19C H19C 119.9
C18C C19C H19C 119.9
C17C C20C H0C1 109.5
C17C C20C H0C2 109.5
H0C1 C20C H0C2 109.5
C17C C20C H0C3 109.5
H0C1 C20C H0C3 109.5
H0C2 C20C H0C3 109.5
C4D S1D C14D 105.0(2)
O2D C2D N1D 126.1(5)
O2D C2D C3D 127.6(5)
N1D C2D C3D 106.2(4)
C4D C3D C2D 111.1(5)
C4D C3D Cl1D 127.8(4)
C2D C3D Cl1D 121.1(4)
C3D C4D C5D 108.4(4)
C3D C4D S1D 125.4(4)
C5D C4D S1D 126.0(3)
O52D C5D N1D 113.7(8)
O51D C5D N1D 111.4(4)
O52D C5D C4D 112.4(7)
O51D C5D C4D 111.8(5)
N1D C5D C4D 102.0(4)
O51D C5D H5D1 110.5
N1D C5D H5D1 110.5
C4D C5D H5D1 110.5
O52D C5D H5D2 109.5
N1D C5D H5D2 109.5
C4D C5D H5D2 109.5
C2D N1D C5D 112.3(4)
C2D N1D C6D 125.6(4)
C5D N1D C6D 121.9(4)
C5D O51D H51D 109.5
C5D O52D H52D 109.5
N1D C6D C7D 110(2)
N1D C6D C21D 114(3)
N1D C6D H6D1 109.7
C7D C6D H6D1 109.7
N1D C6D H6D2 109.7
C7D C6D H6D2 109.7
H6D1 C6D H6D2 108.2
N1D C6D H6D3 108.7
C21D C6D H6D3 108.7
N1D C6D H6D4 108.7
C21D C6D H6D4 108.7
H6D3 C6D H6D4 107.6
C12D C7D C8D 118(2)
C12D C7D C6D 120(2)
C8D C7D C6D 122(2)
C7D C8D C9D 121(2)
C7D C8D H8D 119.7
C9D C8D H8D 119.7
C10D C9D C8D 120.8(17)
C10D C9D H9D 119.6
C8D C9D H9D 119.6
C9D C10D C11D 117.4(15)
C9D C10D C13D 122.1(14)
C11D C10D C13D 120.5(14)
C12D C11D C10D 121.7(15)
C12D C11D H11D 119.1
C10D C11D H11D 119.1
C7D C12D C11D 120.8(17)
C7D C12D H12D 119.6
C11D C12D H12D 119.6
C10D C13D H3D1 109.5
C10D C13D H3D2 109.5
H3D1 C13D H3D2 109.5
C10D C13D H3D3 109.5
H3D1 C13D H3D3 109.5
H3D2 C13D H3D3 109.5
C22D C21D C26D 120(3)
C22D C21D C6D 118(3)
C26D C21D C6D 122(3)
C21D C22D C23D 122(3)
C21D C22D H22D 119.1
C23D C22D H22D 119.1
C22D C23D C24D 120(3)
C22D C23D H23D 120.0
C24D C23D H23D 120.0
C25D C24D C23D 120(3)
C25D C24D C27D 116(2)
C23D C24D C27D 124(2)
C24D C25D C26D 121(2)
C24D C25D H25D 119.4
C26D C25D H25D 119.4
C25D C26D C21D 117(3)
C25D C26D H26D 121.3
C21D C26D H26D 121.3
C24D C27D H7D1 109.5
C24D C27D H7D2 109.5
H7D1 C27D H7D2 109.5
C24D C27D H7D3 109.5
H7D1 C27D H7D3 109.5
H7D2 C27D H7D3 109.5
C15D C14D C19D 119.7(4)
C15D C14D S1D 119.1(4)
C19D C14D S1D 120.9(4)
C14D C15D C16D 120.3(5)
C14D C15D H15D 119.9
C16D C15D H15D 119.9
C15D C16D C17D 121.2(5)
C15D C16D H16D 119.4
C17D C16D H16D 119.4
C16D C17D C18D 117.9(5)
C16D C17D C20D 120.6(5)
C18D C17D C20D 121.4(5)
C19D C18D C17D 121.3(5)
C19D C18D H18D 119.3
C17D C18D H18D 119.3
C18D C19D C14D 119.6(5)
C18D C19D H19D 120.2
C14D C19D H19D 120.2
C17D C20D H0D1 109.5
C17D C20D H0D2 109.5
H0D1 C20D H0D2 109.5
C17D C20D H0D3 109.5
H0D1 C20D H0D3 109.5
H0D2 C20D H0D3 109.5

loop_
_geom_bond_atom_site_label_1
_geom_bond_atom_site_label_2
_geom_bond_distance
Cl1A C3A 1.710(5)
S1A C4A 1.727(6)
S1A C14A 1.777(5)
O2A C2A 1.228(6)
O5A C5A 1.380(6)
O5A H5A 0.8400
C2A N1A 1.342(6)
C2A C3A 1.470(7)
C3A C4A 1.331(6)
C4A C5A 1.512(7)
C5A N1A 1.460(6)
C5A H5A0 1.0000
N1A C6A 1.454(7)
C6A C7A 1.503(7)
C6A H6A1 0.9900
C6A H6A2 0.9900
C7A C12A 1.375(7)
C7A C8A 1.389(7)
C8A C9A 1.394(8)
C8A H8A 0.9500
C9A C10A 1.370(8)
C9A H9A 0.9500
C10A C11A 1.385(8)
C10A C13A 1.518(9)
C11A C12A 1.387(8)
C11A H11A 0.9500
C12A H12A 0.9500
C13A H3A1 0.9800
C13A H3A2 0.9800
C13A H3A3 0.9800
C14A C19A 1.387(7)
C14A C15A 1.389(7)
C15A C16A 1.368(7)
C15A H15A 0.9500
C16A C17A 1.385(7)
C16A H16A 0.9500
C17A C18A 1.383(7)
C17A C20A 1.504(7)
C18A C19A 1.375(7)
C18A H18A 0.9500
C19A H19A 0.9500
C20A H0A1 0.9800
C20A H0A2 0.9800
C20A H0A3 0.9800
Cl1B C3B 1.714(5)
S1B C4B 1.733(5)
S1B C14B 1.785(5)
O2B C2B 1.238(5)
O5B C5B 1.383(6)
O5B H5B 0.8400
C2B N1B 1.330(7)
C2B C3B 1.486(7)
C3B C4B 1.323(6)
C4B C5B 1.516(7)
C5B N1B 1.465(6)
C5B H5B0 1.0000
N1B C6B 1.445(7)
C6B C21B 1.497(15)
C6B C7B 1.517(14)
C6B H6B1 0.9900
C6B H6B2 0.9900
C6B H6B3 0.9900
C6B H6B4 0.9900
C7B C12B 1.378(17)
C7B C8B 1.385(17)
C8B C9B 1.389(15)
C8B H8B 0.9500
C9B C10B 1.376(15)
C9B H9B 0.9500
C10B C11B 1.397(16)
C10B C13B 1.507(16)
C11B C12B 1.379(16)
C11B H11B 0.9500
C12B H12B 0.9500
C13B H3B1 0.9800
C13B H3B2 0.9800
C13B H3B3 0.9800
C21B C26B 1.369(18)
C21B C22B 1.377(18)
C22B C23B 1.400(17)
C22B H22B 0.9500
C23B C24B 1.371(17)
C23B H23B 0.9500
C24B C25B 1.390(16)
C24B C27B 1.507(17)
C25B C26B 1.364(17)
C25B H25B 0.9500
C26B H26B 0.9500
C27B H7B1 0.9800
C27B H7B2 0.9800
C27B H7B3 0.9800
C14B C15B 1.388(7)
C14B C19B 1.393(7)
C15B C16B 1.379(7)
C15B H15B 0.9500
C16B C17B 1.393(7)
C16B H16B 0.9500
C17B C18B 1.377(8)
C17B C20B 1.519(7)
C18B C19B 1.378(7)
C18B H18B 0.9500
C19B H19B 0.9500
C20B H0B1 0.9800
C20B H0B2 0.9800
C20B H0B3 0.9800
Cl1C C3C 1.713(5)
S1C C4C 1.725(6)
S1C C14C 1.774(5)
O2C C2C 1.237(6)
O5C C5C 1.392(6)
O5C H5C 0.8400
C2C N1C 1.341(6)
C2C C3C 1.468(8)
C3C C4C 1.327(7)
C4C C5C 1.514(8)
C5C N1C 1.473(7)
C5C H5C0 1.0000
N1C C6C 1.460(7)
C6C C7C 1.511(8)
C6C H6C1 0.9900
C6C H6C2 0.9900
C7C C8C 1.375(7)
C7C C12C 1.385(7)
C8C C9C 1.389(8)
C8C H8C 0.9500
C9C C10C 1.388(8)
C9C H9C 0.9500
C10C C11C 1.383(8)
C10C C13C 1.511(9)
C11C C12C 1.384(8)
C11C H11C 0.9500
C12C H12C 0.9500
C13C H3C1 0.9800
C13C H3C2 0.9800
C13C H3C3 0.9800
C14C C19C 1.379(7)
C14C C15C 1.389(7)
C15C C16C 1.380(7)
C15C H15C 0.9500
C16C C17C 1.380(7)
C16C H16C 0.9500
C17C C18C 1.385(8)
C17C C20C 1.502(7)
C18C C19C 1.388(8)
C18C H18C 0.9500
C19C H19C 0.9500
C20C H0C1 0.9800
C20C H0C2 0.9800
C20C H0C3 0.9800
Cl1D C3D 1.707(5)
S1D C4D 1.721(5)
S1D C14D 1.782(5)
O2D C2D 1.236(6)
C2D N1D 1.347(7)
C2D C3D 1.471(7)
C3D C4D 1.326(6)
C4D C5D 1.526(7)
C5D O52D 1.320(12)
C5D O51D 1.339(7)
C5D N1D 1.465(6)
C5D H5D1 1.0000
C5D H5D2 1.0000
N1D C6D 1.467(6)
O51D H51D 0.8400
O52D H52D 0.8400
C6D C7D 1.49(2)
C6D C21D 1.55(3)
C6D H6D1 0.9900
C6D H6D2 0.9900
C6D H6D3 0.9900
C6D H6D4 0.9900
C7D C12D 1.36(2)
C7D C8D 1.38(2)
C8D C9D 1.39(2)
C8D H8D 0.9500
C9D C10D 1.374(16)
C9D H9D 0.9500
C10D C11D 1.383(17)
C10D C13D 1.51(2)
C11D C12D 1.373(19)
C11D H11D 0.9500
C12D H12D 0.9500
C13D H3D1 0.9800
C13D H3D2 0.9800
C13D H3D3 0.9800
C21D C22D 1.34(4)
C21D C26D 1.45(4)
C22D C23D 1.37(3)
C22D H22D 0.9500
C23D C24D 1.38(3)
C23D H23D 0.9500
C24D C25D 1.37(3)
C24D C27D 1.56(4)
C25D C26D 1.39(4)
C25D H25D 0.9500
C26D H26D 0.9500
C27D H7D1 0.9800
C27D H7D2 0.9800
C27D H7D3 0.9800
C14D C15D 1.374(7)
C14D C19D 1.391(7)
C15D C16D 1.385(6)
C15D H15D 0.9500
C16D C17D 1.388(7)
C16D H16D 0.9500
C17D C18D 1.391(7)
C17D C20D 1.502(6)
C18D C19D 1.387(7)
C18D H18D 0.9500
C19D H19D 0.9500
C20D H0D1 0.9800
C20D H0D2 0.9800
C20D H0D3 0.9800

loop_
_geom_hbond_atom_site_label_D
_geom_hbond_atom_site_label_H
_geom_hbond_atom_site_label_A
_geom_hbond_distance_DH
_geom_hbond_distance_HA
_geom_hbond_distance_DA
_geom_hbond_angle_DHA
_geom_hbond_site_symmetry_A
_geom_hbond_publ_flag
O5A H5A O2B 0.84 1.89 2.700(5) 162.7 . yes
O5B H5B O2A 0.84 1.91 2.725(5) 163.1 1_556 yes
O5C H5C O2D 0.84 1.90 2.710(5) 161.2 1_556 yes
O51D^a H51D^a O2C 0.84 2.04 2.789(6) 147.7 . yes
O52D^b H52D^b O2C 0.84 1.79 2.600(14) 160.8 . yes
O51D^a H51D^a Cl1C 0.84 2.78 3.270(5) 118.6 . yes

loop_
_geom_torsion_atom_site_label_1
_geom_torsion_atom_site_label_2
_geom_torsion_atom_site_label_3
_geom_torsion_atom_site_label_4
_geom_torsion
O2A C2A C3A C4A -178.8(5)
N1A C2A C3A C4A 2.1(6)
O2A C2A C3A Cl1A -0.1(8)
N1A C2A C3A Cl1A -179.2(4)
C2A C3A C4A C5A -0.3(6)
Cl1A C3A C4A C5A -178.9(4)
C2A C3A C4A S1A 173.8(4)
Cl1A C3A C4A S1A -4.8(8)
C14A S1A C4A C3A 166.1(5)
C14A S1A C4A C5A -20.8(5)
C3A C4A C5A O5A 118.4(5)
S1A C4A C5A O5A -55.6(6)
C3A C4A C5A N1A -1.4(5)
S1A C4A C5A N1A -175.5(4)
O2A C2A N1A C6A 7.9(8)
C3A C2A N1A C6A -173.0(5)
O2A C2A N1A C5A 177.8(5)
C3A C2A N1A C5A -3.0(6)
O5A C5A N1A C2A -117.4(5)
C4A C5A N1A C2A 2.8(5)
O5A C5A N1A C6A 52.8(6)
C4A C5A N1A C6A 173.0(5)
C2A N1A C6A C7A -104.3(6)
C5A N1A C6A C7A 86.7(6)
N1A C6A C7A C12A 84.9(6)
N1A C6A C7A C8A -93.8(6)
C12A C7A C8A C9A 1.9(8)
C6A C7A C8A C9A -179.3(5)
C7A C8A C9A C10A 0.4(8)
C8A C9A C10A C11A -1.9(9)
C8A C9A C10A C13A 177.2(6)
C9A C10A C11A C12A 1.0(9)
C13A C10A C11A C12A -178.1(6)
C8A C7A C12A C11A -2.8(8)
C6A C7A C12A C11A 178.5(5)
C10A C11A C12A C7A 1.4(9)
C4A S1A C14A C19A 89.1(5)
C4A S1A C14A C15A -98.6(5)
C19A C14A C15A C16A 0.7(8)
S1A C14A C15A C16A -171.7(5)
C14A C15A C16A C17A 1.8(9)
C15A C16A C17A C18A -4.0(8)
C15A C16A C17A C20A 174.7(6)
C16A C17A C18A C19A 3.8(8)
C20A C17A C18A C19A -175.0(5)
C17A C18A C19A C14A -1.4(9)
C15A C14A C19A C18A -0.9(8)
S1A C14A C19A C18A 171.3(4)
O2B C2B C3B C4B 178.8(6)
N1B C2B C3B C4B -1.5(6)
O2B C2B C3B Cl1B 1.0(8)
N1B C2B C3B Cl1B -179.3(4)
C2B C3B C4B C5B 1.9(6)
Cl1B C3B C4B C5B 179.5(4)
C2B C3B C4B S1B -173.2(4)
Cl1B C3B C4B S1B 4.4(8)
C14B S1B C4B C3B -162.2(5)
C14B S1B C4B C5B 23.6(5)
C3B C4B C5B O5B -120.2(5)
S1B C4B C5B O5B 54.7(6)
C3B C4B C5B N1B -1.5(6)
S1B C4B C5B N1B 173.5(4)
O2B C2B N1B C6B -6.1(10)
C3B C2B N1B C6B 174.3(5)
O2B C2B N1B C5B -179.8(6)
C3B C2B N1B C5B 0.5(6)
O5B C5B N1B C2B 119.4(5)
C4B C5B N1B C2B 0.5(6)
O5B C5B N1B C6B -54.5(6)
C4B C5B N1B C6B -173.4(5)
C2B N1B C6B C21B 105.8(18)
C5B N1B C6B C21B -81.0(17)
C2B N1B C6B C7B 112.6(14)
C5B N1B C6B C7B -74.1(15)
N1B C6B C7B C12B -51(5)
N1B C6B C7B C8B 128(4)
C12B C7B C8B C9B -1(6)
C6B C7B C8B C9B 180(3)
C7B C8B C9B C10B 0(4)
C8B C9B C10B C11B 0(3)
C8B C9B C10B C13B 180(2)
C9B C10B C11B C12B 2(3)
C13B C10B C11B C12B -178.0(18)
C8B C7B C12B C11B 3(5)
C6B C7B C12B C11B -178(3)
C10B C11B C12B C7B -3(4)
N1B C6B C21B C26B -61(5)
N1B C6B C21B C22B 116(4)
C26B C21B C22B C23B -3(7)
C6B C21B C22B C23B -180(3)
C21B C22B C23B C24B 5(5)
C22B C23B C24B C25B -8(3)
C22B C23B C24B C27B 178(2)
C23B C24B C25B C26B 8(3)
C27B C24B C25B C26B -177(2)
C24B C25B C26B C21B -6(4)
C22B C21B C26B C25B 3(6)
C6B C21B C26B C25B -180(3)
C4B S1B C14B C15B 95.3(4)
C4B S1B C14B C19B -91.4(4)
C19B C14B C15B C16B -0.5(8)
S1B C14B C15B C16B 172.9(4)
C14B C15B C16B C17B -1.3(8)
C15B C16B C17B C18B 3.0(8)
C15B C16B C17B C20B -175.5(5)
C16B C17B C18B C19B -3.0(8)
C20B C17B C18B C19B 175.5(5)
C17B C18B C19B C14B 1.2(8)
C15B C14B C19B C18B 0.6(8)
S1B C14B C19B C18B -172.7(4)
O2C C2C C3C C4C 178.3(5)
N1C C2C C3C C4C -1.6(6)
O2C C2C C3C Cl1C -1.3(8)
N1C C2C C3C Cl1C 178.8(4)
C2C C3C C4C C5C 1.8(6)
Cl1C C3C C4C C5C -178.7(4)
C2C C3C C4C S1C -173.3(4)
Cl1C C3C C4C S1C 6.2(8)
C14C S1C C4C C3C -165.3(5)
C14C S1C C4C C5C 20.4(5)
C3C C4C C5C O5C -119.0(5)
S1C C4C C5C O5C 56.1(6)
C3C C4C C5C N1C -1.3(6)
S1C C4C C5C N1C 173.8(4)
O2C C2C N1C C6C -6.9(9)
C3C C2C N1C C6C 173.0(5)
O2C C2C N1C C5C -179.2(5)
C3C C2C N1C C5C 0.7(6)
O5C C5C N1C C2C 118.7(5)
C4C C5C N1C C2C 0.3(5)
O5C C5C N1C C6C -53.8(6)
C4C C5C N1C C6C -172.2(5)
C2C N1C C6C C7C 103.0(6)
C5C N1C C6C C7C -85.5(6)
N1C C6C C7C C8C 92.6(6)
N1C C6C C7C C12C -87.7(6)
C12C C7C C8C C9C -0.8(8)
C6C C7C C8C C9C 179.0(5)
C7C C8C C9C C10C -0.7(9)
C8C C9C C10C C11C 1.7(9)
C8C C9C C10C C13C -176.6(6)
C9C C10C C11C C12C -1.1(9)
C13C C10C C11C C12C 177.1(6)
C10C C11C C12C C7C -0.4(9)
C8C C7C C12C C11C 1.3(9)
C6C C7C C12C C11C -178.4(5)
C4C S1C C14C C19C -96.4(5)
C4C S1C C14C C15C 92.3(5)
C19C C14C C15C C16C -0.7(8)
S1C C14C C15C C16C 170.7(4)
C14C C15C C16C C17C -1.0(9)
C15C C16C C17C C18C 2.0(8)
C15C C16C C17C C20C -173.9(6)
C16C C17C C18C C19C -1.3(9)
C20C C17C C18C C19C 174.6(5)
C15C C14C C19C C18C 1.3(8)
S1C C14C C19C C18C -169.9(5)
C17C C18C C19C C14C -0.3(9)
O2D C2D C3D C4D -178.9(6)
N1D C2D C3D C4D 0.6(7)
O2D C2D C3D Cl1D 0.3(9)
N1D C2D C3D Cl1D 179.8(4)
C2D C3D C4D C5D -1.2(7)
Cl1D C3D C4D C5D 179.6(4)
C2D C3D C4D S1D 174.5(4)
Cl1D C3D C4D S1D -4.6(8)
C14D S1D C4D C3D 162.1(5)
C14D S1D C4D C5D -22.9(5)
C3D C4D C5D O52D -120.7(8)
S1D C4D C5D O52D 63.5(9)
C3D C4D C5D O51D 120.4(5)
S1D C4D C5D O51D -55.3(6)
C3D C4D C5D N1D 1.3(6)
S1D C4D C5D N1D -174.4(4)
O2D C2D N1D C5D 179.8(6)
C3D C2D N1D C5D 0.3(6)
O2D C2D N1D C6D 4.2(10)
C3D C2D N1D C6D -175.3(5)
O52D C5D N1D C2D 120.2(8)
O51D C5D N1D C2D -120.4(5)
C4D C5D N1D C2D -1.0(6)
O52D C5D N1D C6D -64.0(9)
O51D C5D N1D C6D 55.4(7)
C4D C5D N1D C6D 174.8(5)
C2D N1D C6D C7D -102.8(17)
C5D N1D C6D C7D 82.0(17)
C2D N1D C6D C21D -105(2)
C5D N1D C6D C21D 80(2)
N1D C6D C7D C12D 68(5)
N1D C6D C7D C8D -120(4)
C12D C7D C8D C9D -6(6)
C6D C7D C8D C9D -179(4)
C7D C8D C9D C10D 3(4)
C8D C9D C10D C11D 0(3)
C8D C9D C10D C13D -178(2)
C9D C10D C11D C12D 0(3)
C13D C10D C11D C12D 178(2)
C8D C7D C12D C11D 7(7)
C6D C7D C12D C11D 180(3)
C10D C11D C12D C7D -4(4)
N1D C6D C21D C22D -127(5)
N1D C6D C21D C26D 47(6)
C26D C21D C22D C23D 4(8)
C6D C21D C22D C23D 177(4)
C21D C22D C23D C24D -2(5)
C22D C23D C24D C25D 2(4)
C22D C23D C24D C27D -180(3)
C23D C24D C25D C26D -4(4)
C27D C24D C25D C26D 178(2)
C24D C25D C26D C21D 5(5)
C22D C21D C26D C25D -5(7)
C6D C21D C26D C25D -178(4)
C4D S1D C14D C15D -95.1(4)
C4D S1D C14D C19D 90.6(4)
C19D C14D C15D C16D 1.0(8)
S1D C14D C15D C16D -173.4(4)
C14D C15D C16D C17D 0.1(8)
C15D C16D C17D C18D -1.3(8)
C15D C16D C17D C20D 175.9(5)
C16D C17D C18D C19D 1.4(8)
C20D C17D C18D C19D -175.8(5)
C17D C18D C19D C14D -0.3(8)
C15D C14D C19D C18D -0.9(8)
S1D C14D C19D C18D 173.4(4)
